data_1561659
loop_
_publ_author_name
'Liu, Dong-Sheng'
'Qiu, Zhi-Jun'
'Xiao, Yang-Lan'
'Shen, Yu-Jun'
'Zhou, Qi'
'Chen, Wen-Tong'
'Sui, Yan'

_publ_section_title
;
 A novel tetranuclear Pb2+ compound based on ethylenediaminetetraacetate
 and azide mixed-ligands: Synthesis, structure and properties
;
_journal_name_full 'Journal of Solid State Chemistry'
_journal_page_first 120952
_journal_paper_doi 10.1016/j.jssc.2019.120952
_journal_volume 279
_journal_year 2019
_chemical_formula_moiety 'C10 H14 N14 O9 Pb4'
_chemical_formula_sum 'C10 H14 N14 O9 Pb4'
_chemical_formula_weight 1303.11
_space_group_IT_number 14
_space_group_name_Hall '-P 2ybc'
_space_group_name_H-M_alt 'P 1 21/c 1'
_symmetry_cell_setting monoclinic
_symmetry_space_group_name_H-M 'P 1 21/c 1'
_atom_sites_solution_hydrogens geom
_atom_sites_solution_primary direct
_atom_sites_solution_secondary difmap
_cell_angle_alpha 90.00
_cell_angle_beta 94.049(2)
_cell_angle_gamma 90.00
_cell_formula_units_Z 4
_cell_length_a 13.5410(4)
_cell_length_b 8.8827(3)
_cell_length_c 19.1758(5)
_cell_measurement_reflns_used 25
_cell_measurement_temperature 298(2)
_cell_measurement_theta_max 18
_cell_measurement_theta_min 12
_cell_volume 2300.72(12)
_computing_cell_refinement 'CrysAlisPro 1.171.38.43 (Rigaku OD, 2015)'
_computing_data_collection 'CrysAlisPro 1.171.38.43 (Rigaku OD, 2015)'
_computing_data_reduction 'CrysAlisPro 1.171.38.43 (Rigaku OD, 2015)'
_computing_molecular_graphics 'ORTEX (P.McArdle, 1995)'
_computing_publication_material 'SHELXL-97/2 (Sheldrick,1997)'
_computing_structure_refinement 'SHELXL-97 (Sheldrick, 1997)'
_computing_structure_solution 'SHELXS-97 (Sheldrick, 1990)'
_diffrn_ambient_temperature 298(2)
_diffrn_detector 'CCD plate'
_diffrn_detector_type EosS2
_diffrn_measured_fraction_theta_full 0.998
_diffrn_measured_fraction_theta_max 0.998
_diffrn_measurement_device 'four-circle diffractometer'
_diffrn_measurement_device_type 'SuperNova, Single source at offset, EosS2'
_diffrn_radiation_monochromator mirror
_diffrn_radiation_probe x-ray
_diffrn_radiation_type 'Mo K\a'
_diffrn_radiation_wavelength 0.71073
_diffrn_reflns_av_R_equivalents 0.0394
_diffrn_reflns_av_sigmaI/netI 0.0438
_diffrn_reflns_limit_h_max 16
_diffrn_reflns_limit_h_min -16
_diffrn_reflns_limit_k_max 9
_diffrn_reflns_limit_k_min -10
_diffrn_reflns_limit_l_max 22
_diffrn_reflns_limit_l_min -14
_diffrn_reflns_number 12943
_diffrn_reflns_theta_full 25.02
_diffrn_reflns_theta_max 25.02
_diffrn_reflns_theta_min 3.41
_diffrn_source 'micro-focus sealed X-ray tube'
_diffrn_source_type 'SuperNova (Mo) X-ray Source'
_exptl_absorpt_coefficient_mu 29.259
_exptl_absorpt_correction_T_max 0.005
_exptl_absorpt_correction_T_min 0.002
_exptl_absorpt_correction_type multi-scan
_exptl_absorpt_process_details
;
CrysAlisPro 1.171.39.46 (Rigaku Oxford Diffraction, 2018)
Empirical absorption correction using spherical harmonics,
 implemented in SCALE3 ABSPACK scaling algorithm.
;
_exptl_crystal_colour Colourless
_exptl_crystal_density_diffrn 3.762
_exptl_crystal_density_method 'not measured'
_exptl_crystal_description Parallelepiped
_exptl_crystal_F_000 2288
_exptl_crystal_size_max 0.25
_exptl_crystal_size_mid 0.20
_exptl_crystal_size_min 0.19
_refine_diff_density_max 3.397
_refine_diff_density_min -1.828
_refine_diff_density_rms 0.297
_refine_ls_extinction_method none
_refine_ls_goodness_of_fit_ref 1.056
_refine_ls_hydrogen_treatment constr
_refine_ls_matrix_type full
_refine_ls_number_parameters 334
_refine_ls_number_reflns 4053
_refine_ls_number_restraints 0
_refine_ls_restrained_S_all 1.056
_refine_ls_R_factor_all 0.0442
_refine_ls_R_factor_gt 0.0348
_refine_ls_shift/su_max 0.000
_refine_ls_shift/su_mean 0.000
_refine_ls_structure_factor_coef Fsqd
_refine_ls_weighting_details 'calc w=1/[\s^2^(Fo^2^)+(0.0388P)^2^+18.0051P] where P=(Fo^2^+2Fc^2^)/3'
_refine_ls_weighting_scheme calc
_refine_ls_wR_factor_gt 0.0799
_refine_ls_wR_factor_ref 0.0844
_reflns_number_gt 3461
_reflns_number_total 4053
_reflns_threshold_expression >2sigma(I)
_cod_data_source_file JSSC-2019-279-120952.cif
_cod_data_source_block p21c
_cod_depositor_comments
;
The following automatic conversions were performed:

data item '_exptl_absorpt_correction_type' value 'Multi-Scan' was
changed to 'multi-scan' in accordance with the built-in table derived
from the CIF Core dictionary named 'cif_core.dic' version 2.4.5 last
updated on 2014-11-21.

data item '_symmetry_cell_setting' value 'Monoclinic' was changed to
'monoclinic' in accordance with the built-in table derived from the
CIF Core dictionary named 'cif_core.dic' version 2.4.5 last updated
on 2014-11-21.

Automatic conversion script
Id: cif_fix_values 8369 2020-08-20 11:38:08Z andrius 
;
_cod_original_sg_symbol_H-M P21/c
_cod_database_code 1561659
_oxdiff_exptl_absorpt_empirical_full_min 0.489
_oxdiff_exptl_absorpt_empirical_full_max 4.678
_oxdiff_exptl_absorpt_empirical_details
;
Empirical correction (ABSPACK) includes:
- Absorption correction using spherical harmonics
- Frame scaling
;

loop_
_symmetry_equiv_pos_as_xyz
'x, y, z'
'-x, y+1/2, -z+1/2'
'-x, -y, -z'
'x, -y-1/2, z-1/2'

loop_
_atom_site_label
_atom_site_type_symbol
_atom_site_fract_x
_atom_site_fract_y
_atom_site_fract_z
_atom_site_U_iso_or_equiv
_atom_site_adp_type
_atom_site_occupancy
_atom_site_symmetry_multiplicity
_atom_site_calc_flag
_atom_site_refinement_flags
_atom_site_disorder_assembly
_atom_site_disorder_group
Pb1 Pb 0.38694(3) 0.19637(5) 0.00878(2) 0.01895(12) Uani 1 1 d . . .
Pb2 Pb 0.01265(4) 0.02429(5) 0.21682(2) 0.02922(14) Uani 1 1 d . . .
Pb3 Pb 0.42700(3) 0.13695(5) 0.25476(2) 0.02329(13) Uani 1 1 d . . .
Pb4 Pb 0.26870(4) -0.25654(5) 0.25739(2) 0.02709(14) Uani 1 1 d . . .
O1 O 0.2178(7) -0.0227(10) 0.1789(4) 0.044(2) Uani 1 1 d . . .
O2 O 0.3185(6) 0.1380(9) 0.1275(4) 0.0244(18) Uani 1 1 d . . .
O3 O 0.3297(7) -0.0190(9) -0.0782(4) 0.032(2) Uani 1 1 d . . .
O4 O 0.2012(7) -0.0917(10) -0.1522(4) 0.034(2) Uani 1 1 d . . .
O5 O 0.3590(7) 0.3271(9) -0.1050(4) 0.035(2) Uani 1 1 d . . .
O6 O 0.3380(6) 0.5419(9) -0.1626(4) 0.0272(19) Uani 1 1 d . . .
O7 O 0.4594(6) 0.4115(10) 0.0901(4) 0.034(2) Uani 1 1 d . . .
O8 O 0.4116(7) 0.5574(9) 0.1772(4) 0.032(2) Uani 1 1 d . . .
OW1 O 0.5618(6) 0.1776(9) 0.1637(4) 0.030(2) Uani 1 1 d . . .
HW1A H 0.5433 0.2600 0.1322 0.037 Uiso 1 1 calc R . .
HW1B H 0.5699 0.0871 0.1364 0.037 Uiso 1 1 calc R . .
N1 N 0.2042(7) 0.1325(10) 0.0053(4) 0.018(2) Uani 1 1 d . . .
N2 N 0.2823(7) 0.4422(10) 0.0137(4) 0.019(2) Uani 1 1 d . . .
N3 N 0.1176(9) -0.1003(13) 0.3025(6) 0.040(3) Uani 1 1 d . . .
N4 N 0.0823(8) -0.1455(12) 0.3548(6) 0.031(2) Uani 1 1 d . . .
N5 N 0.0502(11) -0.1938(16) 0.4009(7) 0.061(4) Uani 1 1 d . . .
N6 N -0.1018(8) 0.1031(12) 0.3001(5) 0.037(3) Uani 1 1 d . . .
N7 N -0.0694(8) 0.1579(11) 0.3549(5) 0.028(2) Uani 1 1 d . . .
N8 N -0.0444(10) 0.2109(17) 0.4048(7) 0.059(4) Uani 1 1 d . . .
N9 N 0.0899(9) 0.2711(12) 0.2633(6) 0.043(3) Uani 1 1 d . . .
N10 N 0.1753(10) 0.2996(12) 0.2572(5) 0.032(3) Uani 1 1 d . . .
N11 N 0.2546(9) 0.3318(14) 0.2509(7) 0.047(3) Uani 1 1 d . . .
N12 N 0.4522(8) -0.1214(11) 0.2015(5) 0.029(2) Uani 1 1 d . . .
N13 N 0.4437(7) -0.1292(10) 0.1391(5) 0.023(2) Uani 1 1 d . . .
N14 N 0.4330(9) -0.1405(12) 0.0782(6) 0.039(3) Uani 1 1 d . . .
C1 C 0.2483(9) 0.0474(14) 0.1249(6) 0.025(3) Uani 1 1 d . . .
C4 C 0.3389(9) 0.4659(13) -0.1072(5) 0.022(3) Uani 1 1 d . . .
C5 C 0.1678(9) 0.0799(13) -0.0658(5) 0.026(3) Uani 1 1 d . . .
H5A H 0.1531 0.1670 -0.0953 0.031 Uiso 1 1 calc R . .
H5B H 0.1067 0.0244 -0.0623 0.031 Uiso 1 1 calc R . .
C6 C 0.1963(9) 0.0085(12) 0.0561(5) 0.021(3) Uani 1 1 d . . .
H6A H 0.2252 -0.0821 0.0380 0.026 Uiso 1 1 calc R . .
H6B H 0.1271 -0.0115 0.0623 0.026 Uiso 1 1 calc R . .
C7 C 0.2405(9) -0.0183(12) -0.0999(5) 0.021(3) Uani 1 1 d . . .
C8 C 0.3201(10) 0.5465(12) -0.0397(6) 0.027(3) Uani 1 1 d . . .
H8A H 0.3811 0.5926 -0.0208 0.032 Uiso 1 1 calc R . .
H8B H 0.2721 0.6261 -0.0495 0.032 Uiso 1 1 calc R . .
C9 C 0.1449(8) 0.2642(12) 0.0259(6) 0.019(2) Uani 1 1 d . . .
H9A H 0.1516 0.2752 0.0763 0.023 Uiso 1 1 calc R . .
H9B H 0.0756 0.2465 0.0121 0.023 Uiso 1 1 calc R . .
C16 C 0.3976(9) 0.4901(12) 0.1191(6) 0.022(3) Uani 1 1 d . . .
C17 C 0.1779(9) 0.4083(12) -0.0077(6) 0.022(3) Uani 1 1 d . . .
H17A H 0.1701 0.3984 -0.0582 0.027 Uiso 1 1 calc R . .
H17B H 0.1365 0.4910 0.0057 0.027 Uiso 1 1 calc R . .
C18 C 0.2951(9) 0.5109(12) 0.0840(5) 0.021(3) Uani 1 1 d . . .
H18A H 0.2472 0.4669 0.1133 0.025 Uiso 1 1 calc R . .
H18B H 0.2810 0.6177 0.0801 0.025 Uiso 1 1 calc R . .

loop_
_atom_site_aniso_label
_atom_site_aniso_U_11
_atom_site_aniso_U_22
_atom_site_aniso_U_33
_atom_site_aniso_U_23
_atom_site_aniso_U_13
_atom_site_aniso_U_12
Pb1 0.0231(3) 0.0186(2) 0.0149(2) -0.00084(17) -0.00036(17) 0.00181(18)
Pb2 0.0328(3) 0.0272(3) 0.0274(3) 0.0001(2) 0.0003(2) 0.0033(2)
Pb3 0.0303(3) 0.0206(2) 0.0189(2) -0.00081(17) 0.00100(19) -0.00238(19)
Pb4 0.0345(3) 0.0281(3) 0.0182(2) 0.00399(19) -0.0015(2) -0.0030(2)
O1 0.051(7) 0.054(6) 0.027(5) 0.022(4) 0.008(4) 0.007(5)
O2 0.025(5) 0.030(4) 0.018(4) -0.002(3) -0.008(3) 0.006(4)
O3 0.035(6) 0.034(5) 0.028(5) -0.010(4) 0.002(4) 0.009(4)
O4 0.042(6) 0.037(5) 0.023(4) -0.020(4) 0.007(4) -0.012(4)
O5 0.067(7) 0.020(4) 0.018(4) 0.003(3) 0.008(4) 0.006(4)
O6 0.029(5) 0.026(4) 0.026(4) 0.009(4) 0.002(4) 0.000(4)
O7 0.031(6) 0.037(5) 0.034(5) -0.013(4) -0.006(4) 0.002(4)
O8 0.042(6) 0.033(5) 0.018(4) -0.008(4) -0.014(4) -0.002(4)
OW1 0.045(6) 0.017(4) 0.031(5) -0.001(4) 0.013(4) 0.007(4)
N1 0.029(6) 0.016(5) 0.011(4) -0.003(4) 0.005(4) -0.006(4)
N2 0.026(6) 0.016(5) 0.015(5) -0.006(4) 0.000(4) -0.009(4)
N3 0.039(7) 0.041(7) 0.040(7) 0.011(6) 0.013(6) 0.003(6)
N4 0.028(6) 0.033(6) 0.031(6) -0.008(5) 0.005(5) -0.002(5)
N5 0.068(11) 0.063(9) 0.054(8) 0.009(7) 0.028(8) -0.005(8)
N6 0.038(7) 0.042(7) 0.031(6) -0.014(5) -0.001(5) -0.003(6)
N7 0.025(6) 0.030(6) 0.030(6) -0.005(5) 0.002(5) -0.002(5)
N8 0.045(9) 0.082(10) 0.048(8) -0.025(8) -0.012(7) -0.006(7)
N9 0.037(8) 0.031(6) 0.060(8) -0.011(6) -0.004(6) -0.006(6)
N10 0.038(8) 0.027(6) 0.032(6) -0.004(5) 0.006(5) -0.004(6)
N11 0.028(8) 0.053(8) 0.062(8) -0.013(6) 0.010(6) 0.014(6)
N12 0.037(7) 0.023(5) 0.025(6) 0.006(4) -0.014(5) 0.001(5)
N13 0.029(6) 0.019(5) 0.020(6) 0.000(4) 0.000(4) 0.003(4)
N14 0.050(8) 0.038(6) 0.030(6) -0.009(5) 0.009(5) 0.012(6)
C1 0.026(7) 0.029(7) 0.020(6) 0.000(5) 0.011(5) 0.012(6)
C4 0.018(6) 0.030(7) 0.017(6) 0.007(5) -0.001(5) -0.003(5)
C5 0.034(8) 0.026(6) 0.017(6) 0.001(5) -0.005(5) -0.006(6)
C6 0.016(6) 0.026(6) 0.023(6) 0.010(5) 0.000(5) -0.003(5)
C7 0.036(8) 0.017(6) 0.011(5) -0.001(5) 0.007(5) 0.000(5)
C8 0.043(8) 0.011(5) 0.027(6) -0.001(5) 0.004(6) -0.003(5)
C9 0.012(6) 0.024(6) 0.021(6) -0.008(5) -0.002(5) 0.005(5)
C16 0.031(7) 0.012(5) 0.022(6) 0.004(5) -0.006(5) -0.006(5)
C17 0.023(7) 0.019(6) 0.025(6) -0.007(5) 0.000(5) 0.006(5)
C18 0.030(7) 0.021(6) 0.012(5) -0.003(5) 0.002(5) 0.008(5)

loop_
_atom_type_symbol
_atom_type_description
_atom_type_scat_dispersion_real
_atom_type_scat_dispersion_imag
_atom_type_scat_source
C C 0.0033 0.0016 'International Tables Vol C Tables 4.2.6.8 and 6.1.1.4'
H H 0.0000 0.0000 'International Tables Vol C Tables 4.2.6.8 and 6.1.1.4'
N N 0.0061 0.0033 'International Tables Vol C Tables 4.2.6.8 and 6.1.1.4'
O O 0.0106 0.0060 'International Tables Vol C Tables 4.2.6.8 and 6.1.1.4'
Pb Pb -3.3944 10.1111 'International Tables Vol C Tables 4.2.6.8 and 6.1.1.4'

loop_
_geom_angle_atom_site_label_1
_geom_angle_atom_site_label_2
_geom_angle_atom_site_label_3
_geom_angle
_geom_angle_site_symmetry_1
_geom_angle_site_symmetry_3
O5 Pb1 N1 89.6(3) . .
O5 Pb1 O2 146.4(3) . .
N1 Pb1 O2 64.3(3) . .
O5 Pb1 N2 65.8(3) . .
N1 Pb1 N2 69.9(3) . .
O2 Pb1 N2 84.6(3) . .
O5 Pb1 O7 102.1(3) . .
N1 Pb1 O7 120.3(3) . .
O2 Pb1 O7 76.3(3) . .
N2 Pb1 O7 63.1(3) . .
O5 Pb1 O3 76.2(3) . .
N1 Pb1 O3 64.9(3) . .
O2 Pb1 O3 107.9(3) . .
N2 Pb1 O3 119.8(3) . .
O7 Pb1 O3 174.7(3) . .
N3 Pb2 N6 93.3(4) . .
N3 Pb2 N9 87.1(4) . .
N6 Pb2 N9 77.7(4) . .
N3 Pb2 N9 78.5(4) . 2_545
N6 Pb2 N9 77.6(4) . 2_545
N9 Pb2 N9 150.47(8) . 2_545
N12 Pb3 O8 79.7(3) . 2_645
N12 Pb3 O6 77.0(3) . 4_566
O8 Pb3 O6 86.4(3) 2_645 4_566
N12 Pb3 OW1 74.9(3) . .
O8 Pb3 OW1 76.7(3) 2_645 .
O6 Pb3 OW1 149.2(2) 4_566 .
N12 Pb3 O2 74.1(3) . .
O8 Pb3 O2 146.4(2) 2_645 .
O6 Pb3 O2 107.5(2) 4_566 .
OW1 Pb3 O2 76.4(3) . .
N12 Pb3 N12 136.19(10) . 2_655
O8 Pb3 N12 66.4(3) 2_645 2_655
O6 Pb3 N12 125.0(3) 4_566 2_655
OW1 Pb3 N12 71.1(3) . 2_655
O2 Pb3 N12 121.8(3) . 2_655
O4 Pb4 O6 97.2(3) 4_556 4_566
O4 Pb4 O1 138.7(3) 4_556 .
O6 Pb4 O1 80.0(3) 4_566 .
O4 Pb4 N3 73.8(3) 4_556 .
O6 Pb4 N3 71.2(3) 4_566 .
O1 Pb4 N3 66.3(3) . .
O4 Pb4 OW1 80.1(3) 4_556 2_645
O6 Pb4 OW1 64.6(2) 4_566 2_645
O1 Pb4 OW1 131.7(3) . 2_645
N3 Pb4 OW1 124.6(3) . 2_645
O4 Pb4 N6 72.2(3) 4_556 2_545
O6 Pb4 N6 146.0(3) 4_566 2_545
O1 Pb4 N6 87.3(3) . 2_545
N3 Pb4 N6 74.8(3) . 2_545
OW1 Pb4 N6 139.8(3) 2_645 2_545
C1 O1 Pb4 138.5(8) . .
C1 O2 Pb1 114.7(7) . .
C1 O2 Pb3 113.0(7) . .
Pb1 O2 Pb3 125.5(3) . .
C7 O3 Pb1 116.4(7) . .
C7 O4 Pb4 133.3(8) . 4
C4 O5 Pb1 120.4(7) . .
C4 O6 Pb4 151.6(8) . 4_565
C4 O6 Pb3 102.1(7) . 4_565
Pb4 O6 Pb3 104.7(3) 4_565 4_565
C16 O7 Pb1 116.0(7) . .
C16 O8 Pb3 130.3(8) . 2_655
Pb3 OW1 Pb4 104.9(3) . 2_655
Pb3 OW1 HW1A 110.8 . .
Pb4 OW1 HW1A 110.8 2_655 .
Pb3 OW1 HW1B 110.8 . .
Pb4 OW1 HW1B 110.8 2_655 .
HW1A OW1 HW1B 108.8 . .
C6 N1 C9 110.2(8) . .
C6 N1 C5 109.6(8) . .
C9 N1 C5 109.9(9) . .
C6 N1 Pb1 105.3(7) . .
C9 N1 Pb1 111.1(6) . .
C5 N1 Pb1 110.7(7) . .
C17 N2 C18 112.7(9) . .
C17 N2 C8 107.6(9) . .
C18 N2 C8 110.2(8) . .
C17 N2 Pb1 109.3(6) . .
C18 N2 Pb1 110.5(6) . .
C8 N2 Pb1 106.3(6) . .
N4 N3 Pb2 118.5(9) . .
N4 N3 Pb4 117.0(8) . .
Pb2 N3 Pb4 117.0(4) . .
N5 N4 N3 176.3(14) . .
N7 N6 Pb2 118.8(9) . .
N7 N6 Pb4 113.8(8) . 2
Pb2 N6 Pb4 114.6(4) . 2
N8 N7 N6 176.5(14) . .
N10 N9 Pb2 121.3(9) . .
N10 N9 Pb2 110.5(8) . 2
Pb2 N9 Pb2 124.3(5) . 2
N11 N10 N9 177.4(14) . .
N13 N12 Pb3 116.6(7) . .
N13 N12 Pb3 105.6(7) . 2_645
Pb3 N12 Pb3 131.7(4) . 2_645
N14 N13 N12 177.8(13) . .
O2 C1 O1 124.3(11) . .
O2 C1 C6 119.7(10) . .
O1 C1 C6 115.9(11) . .
O6 C4 O5 122.7(10) . .
O6 C4 C8 118.4(10) . .
O5 C4 C8 118.8(9) . .
N1 C5 C7 113.3(10) . .
N1 C5 H5A 108.9 . .
C7 C5 H5A 108.9 . .
N1 C5 H5B 108.9 . .
C7 C5 H5B 108.9 . .
H5A C5 H5B 107.7 . .
N1 C6 C1 111.0(9) . .
N1 C6 H6A 109.4 . .
C1 C6 H6A 109.4 . .
N1 C6 H6B 109.4 . .
C1 C6 H6B 109.4 . .
H6A C6 H6B 108.0 . .
O3 C7 O4 126.7(10) . .
O3 C7 C5 120.4(10) . .
O4 C7 C5 112.8(11) . .
N2 C8 C4 112.2(8) . .
N2 C8 H8A 109.2 . .
C4 C8 H8A 109.2 . .
N2 C8 H8B 109.2 . .
C4 C8 H8B 109.2 . .
H8A C8 H8B 107.9 . .
N1 C9 C17 111.8(9) . .
N1 C9 H9A 109.3 . .
C17 C9 H9A 109.3 . .
N1 C9 H9B 109.3 . .
C17 C9 H9B 109.3 . .
H9A C9 H9B 107.9 . .
O7 C16 O8 126.3(11) . .
O7 C16 C18 119.5(10) . .
O8 C16 C18 114.2(10) . .
N2 C17 C9 111.1(9) . .
N2 C17 H17A 109.4 . .
C9 C17 H17A 109.4 . .
N2 C17 H17B 109.4 . .
C9 C17 H17B 109.4 . .
H17A C17 H17B 108.0 . .
N2 C18 C16 113.6(9) . .
N2 C18 H18A 108.8 . .
C16 C18 H18A 108.8 . .
N2 C18 H18B 108.8 . .
C16 C18 H18B 108.8 . .
H18A C18 H18B 107.7 . .

loop_
_geom_bond_atom_site_label_1
_geom_bond_atom_site_label_2
_geom_bond_distance
_geom_bond_site_symmetry_2
Pb1 O5 2.478(8) .
Pb1 N1 2.535(9) .
Pb1 O2 2.571(8) .
Pb1 N2 2.608(9) .
Pb1 O7 2.614(8) .
Pb1 O3 2.619(8) .
Pb2 N3 2.370(11) .
Pb2 N6 2.407(11) .
Pb2 N9 2.562(11) .
Pb2 N9 2.684(11) 2_545
Pb3 N12 2.544(10) .
Pb3 O8 2.564(8) 2_645
Pb3 O6 2.599(8) 4_566
Pb3 OW1 2.638(8) .
Pb3 O2 2.758(7) .
Pb3 N12 2.791(9) 2_655
Pb4 O4 2.426(8) 4_556
Pb4 O6 2.582(8) 4_566
Pb4 O1 2.629(8) .
Pb4 N3 2.666(11) .
Pb4 OW1 2.722(9) 2_645
Pb4 N6 2.744(11) 2_545
O1 C1 1.300(14) .
O2 C1 1.243(14) .
O3 C7 1.249(14) .
O4 C7 1.280(13) .
O4 Pb4 2.426(8) 4
O5 C4 1.263(13) .
O6 C4 1.258(13) .
O6 Pb4 2.582(8) 4_565
O6 Pb3 2.599(8) 4_565
O7 C16 1.251(14) .
O8 C16 1.266(13) .
O8 Pb3 2.564(8) 2_655
OW1 Pb4 2.722(9) 2_655
OW1 HW1A 0.9700 .
OW1 HW1B 0.9700 .
N1 C6 1.479(13) .
N1 C9 1.488(13) .
N1 C5 1.491(13) .
N2 C17 1.475(14) .
N2 C18 1.478(13) .
N2 C8 1.498(14) .
N3 N4 1.210(14) .
N4 N5 1.099(15) .
N6 N7 1.211(14) .
N6 Pb4 2.744(11) 2
N7 N8 1.099(15) .
N9 N10 1.198(16) .
N9 Pb2 2.684(11) 2
N10 N11 1.125(16) .
N12 N13 1.196(12) .
N12 Pb3 2.791(9) 2_645
N13 N14 1.172(13) .
C1 C6 1.492(16) .
C4 C8 1.517(15) .
C5 C7 1.500(16) .
C5 H5A 0.9700 .
C5 H5B 0.9700 .
C6 H6A 0.9700 .
C6 H6B 0.9700 .
C8 H8A 0.9700 .
C8 H8B 0.9700 .
C9 C17 1.515(16) .
C9 H9A 0.9700 .
C9 H9B 0.9700 .
C16 C18 1.511(16) .
C17 H17A 0.9700 .
C17 H17B 0.9700 .
C18 H18A 0.9700 .
C18 H18B 0.9700 .
